data_4324475
loop_
_publ_author_name
'Michael J. Zdilla'
'Atul K. Verma'
'Sonny C. Lee'

_publ_contact_author_address
;                                                                               
 Department of Chemistry
 University of Waterloo
 200 University Avenue West
 Waterloo, Ontario  N2L 3G1
 CANADA  
;
_publ_contact_author_email sclee@uwaterloo.ca
_publ_contact_author_fax 519-746-0435
_publ_contact_author_name 'Sonny C. Lee'
_publ_contact_author_phone '519-885-1211 x37501'
_publ_section_title
;
 Iron-Mediated Hydrazine Reduction and the Formation of Iron-Arylimide
 Heterocubanes
;
_journal_name_full 'Inorganic Chemistry'
_journal_page_first 1551
_journal_page_last 1562
_journal_paper_doi 10.1021/ic1021627
_journal_volume 50
_journal_year 2011
_chemical_compound_source 'Chemical Synthesis, S. C. Lee Lab'
_chemical_formula_moiety '(Fe 2+)2 (C9 H11 S 1-)2 (C6 H18 Si2 N 1-)2'
_chemical_formula_structural 'Fe2(C9 H11 S)2(C6 H18 Si2 N)2'
_chemical_formula_sum 'C38 H74 Fe2 N2 O2 S2 Si4'
_chemical_formula_weight 879.17
_chemical_name_common Fe2(SMes)2(N{SiMe3}2)2(THF)2
_chemical_name_systematic
; 
 ? 
;
_space_group_IT_number 2
_symmetry_cell_setting triclinic
_symmetry_space_group_name_Hall '-P 1'
_symmetry_space_group_name_H-M 'P -1'
_atom_sites_solution_hydrogens geom
_atom_sites_solution_primary direct
_atom_sites_solution_secondary difmap
_audit_creation_method SHELXL
_cell_angle_alpha 66.488(2)
_cell_angle_beta 69.768(2)
_cell_angle_gamma 85.210(2)
_cell_formula_units_Z 1
_cell_length_a 10.4231(3)
_cell_length_b 10.9167(5)
_cell_length_c 12.8489(5)
_cell_measurement_reflns_used 24740
_cell_measurement_temperature 200(2)
_cell_measurement_theta_max 27.35
_cell_measurement_theta_min 2.09
_cell_volume 1255.40(9)
_computing_cell_refinement DENZO-SMN
_computing_data_collection 'NONIUS COLLECT'
_computing_data_reduction 'DENZO-SMN, Platon, Siemens SHELXTL'
_computing_molecular_graphics 'Siemens SHELXTL'
_computing_publication_material 'CIFTAB, 'Siemens SHELXTL'
_computing_structure_refinement 'Siemens SHELXTL'
_computing_structure_solution 'Siemens SHELXTL'
_diffrn_ambient_temperature 200(2)
_diffrn_measured_fraction_theta_full 0.999
_diffrn_measured_fraction_theta_max 0.999
_diffrn_measurement_device 'Nonius KappaCCD'
_diffrn_measurement_method '\w scans'
_diffrn_radiation_monochromator graphite
_diffrn_radiation_source 'fine-focus sealed tube'
_diffrn_radiation_type MoK\a
_diffrn_radiation_wavelength 0.71073
_diffrn_reflns_av_R_equivalents 0.037
_diffrn_reflns_av_sigmaI/netI 0.0369
_diffrn_reflns_limit_h_max 13
_diffrn_reflns_limit_h_min 0
_diffrn_reflns_limit_k_max 14
_diffrn_reflns_limit_k_min -13
_diffrn_reflns_limit_l_max 16
_diffrn_reflns_limit_l_min -15
_diffrn_reflns_number 24740
_diffrn_reflns_theta_full 54.7
_diffrn_reflns_theta_max 27.35
_diffrn_reflns_theta_min 2.09
_diffrn_standards_number 0
_exptl_absorpt_coefficient_mu 0.786
_exptl_absorpt_correction_type none
_exptl_crystal_colour yellow-orange
_exptl_crystal_density_diffrn 1.163
_exptl_crystal_description block
_exptl_crystal_F_000 472
_refine_diff_density_max 0.332
_refine_diff_density_min -0.300
_refine_diff_density_rms 0.046
_refine_ls_extinction_method none
_refine_ls_goodness_of_fit_all 1.026
_refine_ls_goodness_of_fit_obs 1.063
_refine_ls_hydrogen_treatment mixed
_refine_ls_matrix_type full
_refine_ls_number_parameters 229
_refine_ls_number_reflns 5666
_refine_ls_number_restraints 0
_refine_ls_restrained_S_all 1.026
_refine_ls_restrained_S_obs 1.063
_refine_ls_R_factor_all 0.0683
_refine_ls_R_factor_obs 0.0414
_refine_ls_shift/esd_max 0.002
_refine_ls_shift/esd_mean 0.000
_refine_ls_structure_factor_coef Fsqd
_refine_ls_weighting_details 'w=1/[\s^2^(Fo^2^)+(0.0515P)^2^+0.5039P] where P=(Fo^2^+2Fc^2^)/3'
_refine_ls_weighting_scheme calc
_refine_ls_wR_factor_all 0.1192
_refine_ls_wR_factor_obs 0.1033
_reflns_number_observed 4012
_reflns_number_total 5666
_reflns_observed_criterion I>2\s(I)
_cod_data_source_file ic1021627_si_002_2.cif
_cod_data_source_block final028_2
_cod_original_cell_volume 1255.40(8)
_cod_database_code 4324475

loop_
_symmetry_equiv_pos_as_xyz
'x, y, z'
'-x, -y, -z'

loop_
_atom_site_aniso_label
_atom_site_aniso_U_11
_atom_site_aniso_U_22
_atom_site_aniso_U_33
_atom_site_aniso_U_23
_atom_site_aniso_U_13
_atom_site_aniso_U_12
Fe1 0.0637(2) 0.0496(2) 0.0443(2) -0.0205(2) -0.0184(2) 0.0046(2)
Si1 0.0772(6) 0.0975(7) 0.0888(7) -0.0545(6) -0.0282(5) 0.0307(5)
Si2 0.0999(6) 0.0741(5) 0.0593(5) -0.0401(4) -0.0286(4) 0.0133(5)
S1 0.0666(4) 0.0492(3) 0.0421(3) -0.0170(3) -0.0220(3) 0.0084(3)
O1 0.0806(13) 0.0653(12) 0.0616(12) -0.0138(10) -0.0243(10) -0.0142(10)
N1 0.0762(15) 0.0646(14) 0.0542(13) -0.0326(11) -0.0203(11) 0.0132(11)
C1 0.087(3) 0.311(9) 0.141(4) -0.133(6) -0.006(3) 0.037(4)
C2 0.083(2) 0.137(3) 0.111(3) -0.066(3) -0.048(2) 0.036(2)
C3 0.196(5) 0.090(3) 0.225(7) -0.070(4) -0.132(5) 0.065(3)
C4 0.171(4) 0.139(4) 0.110(3) -0.095(3) -0.057(3) 0.048(3)
C5 0.112(3) 0.098(3) 0.060(2) -0.028(2) -0.033(2) 0.005(2)
C6 0.120(3) 0.077(2) 0.092(2) -0.042(2) -0.044(2) -0.008(2)
C7 0.0578(14) 0.0539(14) 0.0396(12) -0.0142(11) -0.0167(10) 0.0073(11)
C8 0.065(2) 0.071(2) 0.0460(14) -0.0226(13) -0.0240(12) 0.0137(13)
C9 0.076(2) 0.097(2) 0.051(2) -0.023(2) -0.0300(14) 0.026(2)
C10 0.089(2) 0.070(2) 0.054(2) -0.0127(15) -0.0221(15) 0.027(2)
C11 0.091(2) 0.051(2) 0.065(2) -0.0163(14) -0.017(2) 0.0096(14)
C12 0.067(2) 0.0527(15) 0.0515(14) -0.0185(12) -0.0167(12) 0.0067(12)
C13 0.091(2) 0.104(3) 0.083(2) -0.046(2) -0.052(2) 0.012(2)
C14 0.139(3) 0.094(3) 0.077(2) -0.006(2) -0.036(2) 0.050(3)
C15 0.097(2) 0.061(2) 0.086(2) -0.034(2) -0.040(2) 0.001(2)
C16 0.145(3) 0.086(3) 0.060(2) -0.001(2) -0.023(2) -0.034(2)
C17 0.140(4) 0.112(4) 0.121(4) 0.008(3) -0.038(3) -0.055(3)
C18 0.117(3) 0.113(4) 0.143(4) -0.059(3) -0.014(3) -0.038(3)
C19 0.108(3) 0.100(3) 0.113(3) -0.032(2) -0.054(2) -0.028(2)

loop_
_atom_site_label
_atom_site_type_symbol
_atom_site_fract_x
_atom_site_fract_y
_atom_site_fract_z
_atom_site_U_iso_or_equiv
_atom_site_thermal_displace_type
_atom_site_occupancy
_atom_site_calc_flag
_atom_site_refinement_flags
Fe1 Fe 0.65055(4) 0.96966(4) 0.39822(3) 0.05196(13) Uani 1 d .
Si1 Si 0.86922(10) 0.77311(11) 0.34347(9) 0.0835(3) Uani 1 d .
Si2 Si 0.65447(10) 0.83750(9) 0.22070(8) 0.0732(2) Uani 1 d .
S1 S 0.42827(7) 1.05525(6) 0.39625(5) 0.0524(2) Uani 1 d .
O1 O 0.7895(2) 1.1390(2) 0.3157(2) 0.0718(5) Uani 1 d .
N1 N 0.7300(2) 0.8536(2) 0.3146(2) 0.0631(6) Uani 1 d .
C1 C 1.0256(5) 0.8187(8) 0.2047(5) 0.176(3) Uani 1 d .
H1A H 1.0070(5) 0.7974(8) 0.1438(5) 0.264 Uiso 1 calc R
H1B H 1.1017(5) 0.7678(8) 0.2252(5) 0.264 Uiso 1 calc R
H1C H 1.0501(5) 0.9147(8) 0.1724(5) 0.264 Uiso 1 calc R
C2 C 0.9159(4) 0.8173(5) 0.4520(4) 0.1020(12) Uani 1 d .
H2A H 0.8373(4) 0.7955(5) 0.5270(4) 0.153 Uiso 1 calc R
H2B H 0.9418(4) 0.9134(5) 0.4167(4) 0.153 Uiso 1 calc R
H2C H 0.9933(4) 0.7664(5) 0.4695(4) 0.153 Uiso 1 calc R
C3 C 0.8369(6) 0.5863(4) 0.4166(6) 0.153(2) Uani 1 d .
H3A H 0.8115(6) 0.5554(4) 0.3640(6) 0.230 Uiso 1 calc R
H3B H 0.7621(6) 0.5613(4) 0.4944(6) 0.230 Uiso 1 calc R
H3C H 0.9201(6) 0.5446(4) 0.4295(6) 0.230 Uiso 1 calc R
C4 C 0.7487(5) 0.7322(5) 0.1366(4) 0.124(2) Uani 1 d .
H4A H 0.8433(5) 0.7697(5) 0.0899(4) 0.187 Uiso 1 calc R
H4B H 0.7031(5) 0.7316(5) 0.0817(4) 0.187 Uiso 1 calc R
H4C H 0.7491(5) 0.6405(5) 0.1942(4) 0.187 Uiso 1 calc R
C5 C 0.6481(4) 1.0048(4) 0.1012(3) 0.0900(10) Uani 1 d .
H5A H 0.7411(4) 1.0469(4) 0.0556(3) 0.135 Uiso 1 calc R
H5B H 0.5911(4) 1.0619(4) 0.1392(3) 0.135 Uiso 1 calc R
H5C H 0.6090(4) 0.9930(4) 0.0463(3) 0.135 Uiso 1 calc R
C6 C 0.4767(4) 0.7591(4) 0.3064(3) 0.0901(10) Uani 1 d .
H6A H 0.4787(4) 0.6714(4) 0.3692(3) 0.135 Uiso 1 calc R
H6B H 0.4379(4) 0.7479(4) 0.2510(3) 0.135 Uiso 1 calc R
H6C H 0.4200(4) 0.8167(4) 0.3439(3) 0.135 Uiso 1 calc R
C7 C 0.4028(2) 1.2155(3) 0.2935(2) 0.0521(6) Uani 1 d .
C8 C 0.3337(3) 1.2194(3) 0.2161(2) 0.0600(6) Uani 1 d .
C9 C 0.3100(3) 1.3448(4) 0.1389(3) 0.0755(9) Uani 1 d .
H9A H 0.2655(3) 1.3487(4) 0.0845(3) 0.091 Uiso 1 calc R
C10 C 0.3481(3) 1.4625(3) 0.1379(3) 0.0773(9) Uani 1 d .
C11 C 0.4150(3) 1.4548(3) 0.2149(3) 0.0742(8) Uani 1 d .
H11A H 0.4428(3) 1.5356(3) 0.2147(3) 0.089 Uiso 1 calc R
C12 C 0.4441(3) 1.3334(3) 0.2936(2) 0.0590(6) Uani 1 d .
C13 C 0.2834(4) 1.0939(4) 0.2167(3) 0.0831(9) Uani 1 d .
H13A H 0.3610(5) 1.0395(12) 0.1985(22) 0.125 Uiso 1 calc R
H13B H 0.2397(23) 1.1177(4) 0.1554(16) 0.125 Uiso 1 calc R
H13C H 0.2168(19) 1.0427(13) 0.2964(7) 0.125 Uiso 1 calc R
C14 C 0.3171(5) 1.5964(4) 0.0546(4) 0.1161(15) Uani 1 d .
H14A H 0.2290(17) 1.5876(9) 0.0458(24) 0.174 Uiso 1 calc R
H14B H 0.3897(18) 1.6251(17) -0.0247(10) 0.174 Uiso 1 calc R
H14C H 0.3127(34) 1.6630(9) 0.0889(15) 0.174 Uiso 1 calc R
C15 C 0.5147(3) 1.3345(3) 0.3775(3) 0.0768(8) Uani 1 d .
H15A H 0.5532(20) 1.4251(6) 0.3513(12) 0.115 Uiso 1 calc R
H15B H 0.5885(16) 1.2727(18) 0.3762(16) 0.115 Uiso 1 calc R
H15C H 0.4483(6) 1.3063(22) 0.4598(5) 0.115 Uiso 1 calc R
C16 C 0.8303(5) 1.2162(4) 0.1884(3) 0.1072(13) Uani 1 d .
H16A H 0.7490(5) 1.2481(4) 0.1643(3) 0.129 Uiso 1 calc R
H16B H 0.8810(5) 1.1617(4) 0.1433(3) 0.129 Uiso 1 calc R
C17 C 0.9187(6) 1.3303(5) 0.1629(5) 0.141(2) Uani 1 d .
H17A H 1.0099(6) 1.3307(5) 0.1037(5) 0.169 Uiso 1 calc R
H17B H 0.8775(6) 1.4155(5) 0.1287(5) 0.169 Uiso 1 calc R
C18 C 0.9316(5) 1.3159(5) 0.2751(5) 0.128(2) Uani 1 d .
H18A H 1.0296(5) 1.3186(5) 0.2666(5) 0.153 Uiso 1 calc R
H18B H 0.8886(5) 1.3900(5) 0.2980(5) 0.153 Uiso 1 calc R
C19 C 0.8645(4) 1.1898(4) 0.3662(4) 0.1035(12) Uani 1 d .
H19A H 0.9330(4) 1.1265(4) 0.3899(4) 0.124 Uiso 1 calc R
H19B H 0.8016(4) 1.2022(4) 0.4388(4) 0.124 Uiso 1 calc R

loop_
_atom_type_symbol
_atom_type_description
_atom_type_scat_dispersion_real
_atom_type_scat_dispersion_imag
_atom_type_scat_source
C C 0.0033 0.0016 'International Tables Vol C Tables 4.2.6.8 and 6.1.1.4'
H H 0.0000 0.0000 'International Tables Vol C Tables 4.2.6.8 and 6.1.1.4'
N N 0.0061 0.0033 'International Tables Vol C Tables 4.2.6.8 and 6.1.1.4'
O O 0.0106 0.0060 'International Tables Vol C Tables 4.2.6.8 and 6.1.1.4'
Si Si 0.0817 0.0704 'International Tables Vol C Tables 4.2.6.8 and 6.1.1.4'
S S 0.1246 0.1234 'International Tables Vol C Tables 4.2.6.8 and 6.1.1.4'
Fe Fe 0.3463 0.8444 'International Tables Vol C Tables 4.2.6.8 and 6.1.1.4'

loop_
_geom_angle_atom_site_label_1
_geom_angle_atom_site_label_2
_geom_angle_atom_site_label_3
_geom_angle
_geom_angle_site_symmetry_1
_geom_angle_site_symmetry_3
N1 Fe1 O1 106.02(9) . .
N1 Fe1 S1 135.00(7) . 2_676
O1 Fe1 S1 101.04(6) . 2_676
N1 Fe1 S1 119.31(7) . .
O1 Fe1 S1 106.11(6) . .
S1 Fe1 S1 85.55(2) 2_676 .
N1 Si1 C2 111.56(14) . .
N1 Si1 C1 112.5(2) . .
C2 Si1 C1 105.8(2) . .
N1 Si1 C3 112.5(2) . .
C2 Si1 C3 104.8(2) . .
C1 Si1 C3 109.2(3) . .
N1 Si2 C6 111.46(14) . .
N1 Si2 C5 110.71(14) . .
C6 Si2 C5 108.8(2) . .
N1 Si2 C4 113.9(2) . .
C6 Si2 C4 106.4(2) . .
C5 Si2 C4 105.3(2) . .
C7 S1 Fe1 114.07(8) . 2_676
C7 S1 Fe1 124.74(9) . .
Fe1 S1 Fe1 94.45(2) 2_676 .
C16 O1 C19 109.3(3) . .
C16 O1 Fe1 120.6(2) . .
C19 O1 Fe1 129.9(2) . .
Si1 N1 Si2 125.62(13) . .
Si1 N1 Fe1 116.21(12) . .
Si2 N1 Fe1 118.16(12) . .
Si1 C1 H1A 109.5(2) . .
Si1 C1 H1B 109.5(2) . .
H1A C1 H1B 109.5 . .
Si1 C1 H1C 109.5(2) . .
H1A C1 H1C 109.5 . .
H1B C1 H1C 109.5 . .
Si1 C2 H2A 109.47(13) . .
Si1 C2 H2B 109.47(15) . .
H2A C2 H2B 109.5 . .
Si1 C2 H2C 109.47(11) . .
H2A C2 H2C 109.5 . .
H2B C2 H2C 109.5 . .
Si1 C3 H3A 109.5(2) . .
Si1 C3 H3B 109.5(2) . .
H3A C3 H3B 109.5 . .
Si1 C3 H3C 109.5(2) . .
H3A C3 H3C 109.5 . .
H3B C3 H3C 109.5 . .
Si2 C4 H4A 109.5(2) . .
Si2 C4 H4B 109.47(14) . .
H4A C4 H4B 109.5 . .
Si2 C4 H4C 109.5(2) . .
H4A C4 H4C 109.5 . .
H4B C4 H4C 109.5 . .
Si2 C5 H5A 109.47(12) . .
Si2 C5 H5B 109.47(11) . .
H5A C5 H5B 109.5 . .
Si2 C5 H5C 109.47(11) . .
H5A C5 H5C 109.5 . .
H5B C5 H5C 109.5 . .
Si2 C6 H6A 109.47(12) . .
Si2 C6 H6B 109.47(11) . .
H6A C6 H6B 109.5 . .
Si2 C6 H6C 109.47(11) . .
H6A C6 H6C 109.5 . .
H6B C6 H6C 109.5 . .
C12 C7 C8 120.5(2) . .
C12 C7 S1 121.4(2) . .
C8 C7 S1 118.0(2) . .
C9 C8 C7 117.8(3) . .
C9 C8 C13 120.3(3) . .
C7 C8 C13 121.9(2) . .
C10 C9 C8 123.0(3) . .
C10 C9 H9A 118.5(2) . .
C8 C9 H9A 118.5(2) . .
C11 C10 C9 117.6(3) . .
C11 C10 C14 121.2(4) . .
C9 C10 C14 121.2(3) . .
C10 C11 C12 122.8(3) . .
C10 C11 H11A 118.6(2) . .
C12 C11 H11A 118.6(2) . .
C7 C12 C11 118.2(3) . .
C7 C12 C15 122.6(2) . .
C11 C12 C15 119.2(3) . .
C8 C13 H13A 109.5(2) . .
C8 C13 H13B 109.5(2) . .
H13A C13 H13B 109.5 . .
C8 C13 H13C 109.5(2) . .
H13A C13 H13C 109.5 . .
H13B C13 H13C 109.5 . .
C10 C14 H14A 109.5(2) . .
C10 C14 H14B 109.5(2) . .
H14A C14 H14B 109.5 . .
C10 C14 H14C 109.5(2) . .
H14A C14 H14C 109.5 . .
H14B C14 H14C 109.5 . .
C12 C15 H15A 109.5(2) . .
C12 C15 H15B 109.5(2) . .
H15A C15 H15B 109.5 . .
C12 C15 H15C 109.5(2) . .
H15A C15 H15C 109.5 . .
H15B C15 H15C 109.5 . .
O1 C16 C17 106.4(3) . .
O1 C16 H16A 110.5(2) . .
C17 C16 H16A 110.5(3) . .
O1 C16 H16B 110.5(2) . .
C17 C16 H16B 110.5(3) . .
H16A C16 H16B 108.6 . .
C18 C17 C16 107.6(4) . .
C18 C17 H17A 110.2(3) . .
C16 C17 H17A 110.2(3) . .
C18 C17 H17B 110.2(3) . .
C16 C17 H17B 110.2(3) . .
H17A C17 H17B 108.5 . .
C19 C18 C17 108.1(4) . .
C19 C18 H18A 110.1(3) . .
C17 C18 H18A 110.1(3) . .
C19 C18 H18B 110.1(3) . .
C17 C18 H18B 110.1(3) . .
H18A C18 H18B 108.4 . .
O1 C19 C18 107.3(4) . .
O1 C19 H19A 110.3(2) . .
C18 C19 H19A 110.3(3) . .
O1 C19 H19B 110.3(2) . .
C18 C19 H19B 110.3(3) . .
H19A C19 H19B 108.5 . .

loop_
_geom_bond_atom_site_label_1
_geom_bond_atom_site_label_2
_geom_bond_distance
_geom_bond_site_symmetry_2
Fe1 N1 1.935(2) .
Fe1 O1 2.112(2) .
Fe1 S1 2.3847(7) 2_676
Fe1 S1 2.4294(7) .
Si1 N1 1.707(2) .
Si1 C2 1.861(4) .
Si1 C1 1.871(5) .
Si1 C3 1.877(5) .
Si2 N1 1.719(2) .
Si2 C6 1.866(4) .
Si2 C5 1.873(4) .
Si2 C4 1.877(4) .
S1 C7 1.787(2) .
S1 Fe1 2.3847(7) 2_676
O1 C16 1.431(4) .
O1 C19 1.432(4) .
C1 H1A 0.98 .
C1 H1B 0.98 .
C1 H1C 0.98 .
C2 H2A 0.98 .
C2 H2B 0.98 .
C2 H2C 0.98 .
C3 H3A 0.98 .
C3 H3B 0.98 .
C3 H3C 0.98 .
C4 H4A 0.98 .
C4 H4B 0.98 .
C4 H4C 0.98 .
C5 H5A 0.98 .
C5 H5B 0.98 .
C5 H5C 0.98 .
C6 H6A 0.98 .
C6 H6B 0.98 .
C6 H6C 0.98 .
C7 C12 1.392(4) .
C7 C8 1.402(3) .
C8 C9 1.396(4) .
C8 C13 1.504(4) .
C9 C10 1.370(5) .
C9 H9A 0.95 .
C10 C11 1.369(5) .
C10 C14 1.516(4) .
C11 C12 1.395(4) .
C11 H11A 0.95 .
C12 C15 1.504(4) .
C13 H13A 0.98 .
C13 H13B 0.98 .
C13 H13C 0.98 .
C14 H14A 0.98 .
C14 H14B 0.98 .
C14 H14C 0.98 .
C15 H15A 0.98 .
C15 H15B 0.98 .
C15 H15C 0.98 .
C16 C17 1.471(6) .
C16 H16A 0.99 .
C16 H16B 0.99 .
C17 C18 1.440(7) .
C17 H17A 0.99 .
C17 H17B 0.99 .
C18 C19 1.436(6) .
C18 H18A 0.99 .
C18 H18B 0.99 .
C19 H19A 0.99 .
C19 H19B 0.99 .

loop_
_geom_torsion_atom_site_label_1
_geom_torsion_atom_site_label_2
_geom_torsion_atom_site_label_3
_geom_torsion_atom_site_label_4
_geom_torsion
_geom_torsion_site_symmetry_1
_geom_torsion_site_symmetry_4
N1 Fe1 S1 C7 -96.19(13) . .
O1 Fe1 S1 C7 23.26(12) . .
S1 Fe1 S1 C7 123.49(10) 2_676 .
N1 Fe1 S1 Fe1 140.33(8) . 2_676
O1 Fe1 S1 Fe1 -100.23(6) . 2_676
S1 Fe1 S1 Fe1 0.0 2_676 2_676
N1 Fe1 O1 C16 56.0(3) . .
S1 Fe1 O1 C16 -160.4(3) 2_676 .
S1 Fe1 O1 C16 -71.9(3) . .
N1 Fe1 O1 C19 -118.6(3) . .
S1 Fe1 O1 C19 25.1(3) 2_676 .
S1 Fe1 O1 C19 113.6(3) . .
C2 Si1 N1 Si2 -179.2(2) . .
C1 Si1 N1 Si2 62.1(3) . .
C3 Si1 N1 Si2 -61.7(3) . .
C2 Si1 N1 Fe1 -0.4(2) . .
C1 Si1 N1 Fe1 -119.1(3) . .
C3 Si1 N1 Fe1 117.1(2) . .
C6 Si2 N1 Si1 114.9(2) . .
C5 Si2 N1 Si1 -123.9(2) . .
C4 Si2 N1 Si1 -5.5(3) . .
C6 Si2 N1 Fe1 -63.9(2) . .
C5 Si2 N1 Fe1 57.3(2) . .
C4 Si2 N1 Fe1 175.8(2) . .
O1 Fe1 N1 Si1 72.38(15) . .
S1 Fe1 N1 Si1 -52.3(2) 2_676 .
S1 Fe1 N1 Si1 -168.12(10) . .
O1 Fe1 N1 Si2 -108.72(14) . .
S1 Fe1 N1 Si2 126.60(11) 2_676 .
S1 Fe1 N1 Si2 10.8(2) . .
Fe1 S1 C7 C12 50.2(2) 2_676 .
Fe1 S1 C7 C12 -64.2(2) . .
Fe1 S1 C7 C8 -126.8(2) 2_676 .
Fe1 S1 C7 C8 118.8(2) . .
C12 C7 C8 C9 0.9(4) . .
S1 C7 C8 C9 177.9(2) . .
C12 C7 C8 C13 -177.9(3) . .
S1 C7 C8 C13 -0.9(4) . .
C7 C8 C9 C10 -1.7(4) . .
C13 C8 C9 C10 177.1(3) . .
C8 C9 C10 C11 1.5(5) . .
C8 C9 C10 C14 -178.5(3) . .
C9 C10 C11 C12 -0.6(5) . .
C14 C10 C11 C12 179.4(3) . .
C8 C7 C12 C11 0.0(4) . .
S1 C7 C12 C11 -177.0(2) . .
C8 C7 C12 C15 178.1(3) . .
S1 C7 C12 C15 1.2(4) . .
C10 C11 C12 C7 -0.1(4) . .
C10 C11 C12 C15 -178.3(3) . .
C19 O1 C16 C17 -8.2(5) . .
Fe1 O1 C16 C17 176.2(3) . .
O1 C16 C17 C18 1.7(6) . .
C16 C17 C18 C19 5.5(6) . .
C16 O1 C19 C18 11.7(5) . .
Fe1 O1 C19 C18 -173.3(3) . .
C17 C18 C19 O1 -10.5(6) . .
